data_7705347
loop_
_publ_author_name
'Ishijima, Kosuke'
'Tanaka, Susumu'
'Imoto, Hiroaki'
'Naka, Kensuke'

_publ_section_title
;
 2-Arylbenzo[<i>b</i>]arsoles: an experimental and computational study on
 the relationship between structural and photophysical properties.
;
_journal_issue 44
_journal_name_full 'Dalton transactions (Cambridge, England : 2003)'
_journal_page_first 15612
_journal_page_last 15621
_journal_paper_doi 10.1039/d0dt02669g
_journal_volume 49
_journal_year 2020
_chemical_absolute_configuration 'CHOOSE rm ad rmad syn or unk'
_chemical_formula_moiety 'C21 H17 As O'
_chemical_formula_sum 'C21 H17 As O'
_chemical_formula_weight 360.29
_space_group_crystal_system monoclinic
_space_group_IT_number 4
_space_group_name_Hall 'P 2yb'
_space_group_name_H-M_alt 'P 1 21 1'
_atom_sites_solution_hydrogens geom
_atom_sites_solution_primary direct
_atom_sites_solution_secondary difmap
_audit_update_record
;
2020-05-24 deposited with the CCDC.	2020-09-03 downloaded from the CCDC.
;
_cell_angle_alpha 90.0000
_cell_angle_beta 114.742(12)
_cell_angle_gamma 90.0000
_cell_formula_units_Z 2
_cell_length_a 12.064(15)
_cell_length_b 6.135(7)
_cell_length_c 12.744(16)
_cell_measurement_reflns_used 2508
_cell_measurement_temperature 273
_cell_measurement_theta_max 27.49
_cell_measurement_theta_min 3.22
_cell_volume 856.6(18)
_computing_cell_refinement DTREK
_computing_data_collection DTREK
_computing_data_reduction DTREK
_computing_molecular_graphics 'CrystalStructure 4.1'
_computing_publication_material 'CrystalStructure 4.1 (Rigaku, 2014)'
_computing_structure_refinement 'SHELXL2013 (Sheldrick, 2008)'
_computing_structure_solution 'SIR2011 (Burla, et al., 2012)'
_diffrn_ambient_temperature 273
_diffrn_detector_area_resol_mean 13.653
_diffrn_measured_fraction_theta_full 0.967
_diffrn_measured_fraction_theta_max 0.971
_diffrn_measurement_device_type 'Rigaku XtaLAB mini'
_diffrn_measurement_method \w
_diffrn_radiation_type 'Mo K\a'
_diffrn_radiation_wavelength 0.71075
_diffrn_reflns_av_R_equivalents 0.0288
_diffrn_reflns_Laue_measured_fraction_full 0.967
_diffrn_reflns_Laue_measured_fraction_max 0.971
_diffrn_reflns_limit_h_max 15
_diffrn_reflns_limit_h_min -15
_diffrn_reflns_limit_k_max 7
_diffrn_reflns_limit_k_min -7
_diffrn_reflns_limit_l_max 16
_diffrn_reflns_limit_l_min -16
_diffrn_reflns_number 8757
_diffrn_reflns_point_group_measured_fraction_full 0.967
_diffrn_reflns_point_group_measured_fraction_max 0.969
_diffrn_reflns_theta_full 25.242
_diffrn_reflns_theta_max 27.493
_diffrn_reflns_theta_min 3.049
_diffrn_standards_number 0
_exptl_absorpt_coefficient_mu 1.986
_exptl_absorpt_correction_T_max 0.713
_exptl_absorpt_correction_T_min 0.621
_exptl_absorpt_correction_type multi-scan
_exptl_absorpt_process_details 'REQAB (Rigaku, 1998)'
_exptl_crystal_colour colorless
_exptl_crystal_density_diffrn 1.397
_exptl_crystal_density_method 'not measured'
_exptl_crystal_description block
_exptl_crystal_F_000 368.00
_exptl_crystal_size_max 0.280
_exptl_crystal_size_mid 0.210
_exptl_crystal_size_min 0.170
_refine_diff_density_max 0.56
_refine_diff_density_min -0.23
_refine_ls_abs_structure_details
;
 Flack x determined using 1325 quotients [(I+)-(I-)]/[(I+)+(I-)]
 (Parsons and Flack (2004), Acta Cryst. A60, s61).
;
_refine_ls_abs_structure_Flack -0.001(8)
_refine_ls_extinction_method none
_refine_ls_goodness_of_fit_ref 1.015
_refine_ls_hydrogen_treatment constr
_refine_ls_number_parameters 208
_refine_ls_number_reflns 3799
_refine_ls_number_restraints 1
_refine_ls_R_factor_all 0.0385
_refine_ls_R_factor_gt 0.0314
_refine_ls_shift/su_max 0.000
_refine_ls_structure_factor_coef Fsqd
_refine_ls_weighting_details 'w = 1/[\s^2^(Fo^2^)+(0.0262P)^2^+0.0000P] where P=(Fo^2^+2Fc^2^)/3'
_refine_ls_weighting_scheme calc
_refine_ls_wR_factor_gt 0.0647
_refine_ls_wR_factor_ref 0.0680
_reflns_number_gt 3326
_reflns_number_total 3799
_reflns_threshold_expression F^2^>2.0\s(F^2^)
_cod_data_source_file d0dt02669g2.cif
_cod_data_source_block 5a
_cod_depositor_comments 'Adding full bibliography for 7705347--7705349.cif.'
_cod_database_code 7705347
_shelxl_res_file
;

    shelxl.res created by SHELXL-2014/7

TITL Ars_Ph-OMe_H(KI-118)_2
CELL  0.71075 12.06360 6.13540 12.74370 90.00000 114.74160 90.00000
ZERR  2 0.01505 0.00718 0.01582 0.00000 0.01240 0.00000
LATT -1
SYMM    -X, .50+Y,    -Z
SFAC C H AS O
UNIT 42 34 2 2
L.S. 5
FMAP 2
PLAN -25
WPDB -2
HTAB
BOND $H
CONF
LIST 4
TEMP 0.0
ACTA
SIZE 0.170 0.280 0.210
WGHT    0.026200
FVAR       2.57284
AS1   3    0.215501    0.640340    0.800514    11.00000    0.05804    0.03780 =
         0.05738    0.00032    0.02918   -0.00026
O19   4    0.484642    0.320760    1.368782    11.00000    0.09818    0.07027 =
         0.05277    0.00435    0.03469    0.01074
C1    1    0.062498    0.576172    0.814931    11.00000    0.05371    0.05502 =
         0.04210    0.01094    0.02116    0.01676
C2    1    0.461238    0.155761    1.186782    11.00000    0.05736    0.04754 =
         0.06113    0.00775    0.03167    0.01045
AFIX  43
H2    2    0.501100    0.028969    1.223188    11.00000   -1.20000
AFIX   0
C3    1    0.307321    0.383784    0.882415    11.00000    0.04074    0.03972 =
         0.05401   -0.00273    0.02346   -0.00563
C4    1    0.129573    0.420325    0.457178    11.00000    0.06873    0.08440 =
         0.05555   -0.00078    0.02278    0.00267
AFIX  43
H4    2    0.087476    0.463550    0.380644    11.00000   -1.20000
AFIX   0
C5    1    0.190865    0.484195    0.659432    11.00000    0.05254    0.04691 =
         0.05889    0.00062    0.03033   -0.00299
C6    1    0.357863    0.364372    1.010133    11.00000    0.03595    0.04257 =
         0.05408   -0.00121    0.02288   -0.00329
C7    1    0.256109    0.287607    0.685333    11.00000    0.05119    0.04599 =
         0.05662   -0.00567    0.02724   -0.00556
C8    1    0.416657    0.174475    1.067480    11.00000    0.05396    0.04991 =
         0.05796   -0.00110    0.02967    0.00605
AFIX  43
H8    2    0.426042    0.058595    1.024852    11.00000   -1.20000
AFIX   0
C9    1    0.127379    0.551035    0.544353    11.00000    0.06627    0.06196 =
         0.05540    0.00504    0.02732    0.00419
AFIX  43
H9    2    0.084373    0.681718    0.527023    11.00000   -1.20000
AFIX   0
C10   1    0.257208    0.160411    0.595104    11.00000    0.06584    0.05637 =
         0.06188   -0.00913    0.02791    0.00072
AFIX  43
H10   2    0.301051    0.030651    0.611037    11.00000   -1.20000
AFIX   0
C11   1    0.446700    0.323926    1.251343    11.00000    0.04715    0.05626 =
         0.05105   -0.00119    0.02258   -0.00219
C12   1    0.347012    0.534131    1.077976    11.00000    0.05910    0.04056 =
         0.05678   -0.00339    0.02002    0.00448
AFIX  43
H12   2    0.309767    0.663393    1.042547    11.00000   -1.20000
AFIX   0
C13   1    0.318135    0.237911    0.808057    11.00000    0.04389    0.04444 =
         0.05685   -0.00110    0.02312    0.00022
AFIX  43
H13   2    0.363371    0.110772    0.834127    11.00000   -1.20000
AFIX   0
C14   1    0.390217    0.515060    1.196514    11.00000    0.06783    0.05189 =
         0.05504   -0.00816    0.02756    0.00395
AFIX  43
H14   2    0.381460    0.630518    1.239726    11.00000   -1.20000
AFIX   0
C15   1    0.002580    0.378079    0.782446    11.00000    0.06244    0.06018 =
         0.08678   -0.00143    0.04253   -0.00008
AFIX  43
H15   2    0.033881    0.270810    0.750865    11.00000   -1.20000
AFIX   0
C16   1    0.530801    0.122682    1.427266    11.00000    0.15232    0.08816 =
         0.06380    0.02347    0.04971    0.02768
AFIX  33
H16A  2    0.554005    0.142360    1.508480    11.00000   -1.20000
H16B  2    0.469005    0.012158    1.398234    11.00000   -1.20000
H16C  2    0.600767    0.078903    1.414832    11.00000   -1.20000
AFIX   0
C17   1    0.016504    0.732543    0.863316    11.00000    0.07472    0.06751 =
         0.06945    0.00235    0.03439    0.01981
AFIX  43
H17   2    0.056566    0.865220    0.886884    11.00000   -1.20000
AFIX   0
C18   1   -0.091441    0.690703    0.876955    11.00000    0.08791    0.10807 =
         0.08960    0.01278    0.05702    0.04555
AFIX  43
H18   2   -0.123529    0.796748    0.908491    11.00000   -1.20000
AFIX   0
C20   1   -0.103694    0.337960    0.796527    11.00000    0.06132    0.08768 =
         0.11014    0.01342    0.04533    0.00025
AFIX  43
H20   2   -0.143458    0.204860    0.773658    11.00000   -1.20000
AFIX   0
C21   1   -0.149736    0.492253    0.843533    11.00000    0.06651    0.11214 =
         0.10369    0.03114    0.05552    0.02078
AFIX  43
H21   2   -0.220633    0.464320    0.853253    11.00000   -1.20000
AFIX   0
C22   1    0.193020    0.227276    0.481760    11.00000    0.07370    0.08550 =
         0.06050   -0.02292    0.02787   -0.00768
AFIX  43
H22   2    0.192881    0.140728    0.421793    11.00000   -1.20000
AFIX   0
HKLF 4
 
REM  Ars_Ph-OMe_H(KI-118)_2
REM R1 =  0.0314 for    3326 Fo > 4sig(Fo)  and  0.0385 for all    3799 data
REM    208 parameters refined using      1 restraints
 
END  
     
WGHT      0.0262      0.0000 

REM No hydrogen bonds found for HTAB generation

REM Highest difference peak  0.560,  deepest hole -0.231,  1-sigma level  0.039
Q1    1   0.6480  0.1402  1.3958  11.00000  0.05    0.56
Q2    1   0.1152  0.5886  0.8272  11.00000  0.05    0.16
Q3    1   0.7816  0.0486  0.6674  11.00000  0.05    0.15
Q4    1   0.2598  0.4053  0.5165  11.00000  0.05    0.15
Q5    1   0.4354 -0.0414  1.2666  11.00000  0.05    0.14
Q6    1   0.3248  0.3733  0.9408  11.00000  0.05    0.14
Q7    1   0.1140  0.6882  0.8256  11.00000  0.05    0.14
Q8    1   0.2200  0.6404  0.8611  11.00000  0.05    0.14
Q9    1   0.1647  0.2854  0.9234  11.00000  0.05    0.14
Q10   1  -0.0147  0.6576  0.4605  11.00000  0.05    0.13
Q11   1   0.2807  0.4738  0.8584  11.00000  0.05    0.13
Q12   1   0.0372  0.7799  0.7816  11.00000  0.05    0.13
Q13   1   0.2351  0.4619  0.8221  11.00000  0.05    0.13
Q14   1  -0.0242  0.3264  0.3328  11.00000  0.05    0.12
Q15   1  -0.1207  0.8456  0.8605  11.00000  0.05    0.12
Q16   1   0.1669  0.8397  0.7394  11.00000  0.05    0.12
Q17   1   0.0548  0.6698  0.8460  11.00000  0.05    0.12
Q18   1   0.1830  0.5439  0.7035  11.00000  0.05    0.12
Q19   1   0.0767  0.3562  0.5979  11.00000  0.05    0.12
Q20   1   0.4600  0.1595  1.1373  11.00000  0.05    0.12
Q21   1   0.1204  0.3767  0.7124  11.00000  0.05    0.12
Q22   1   0.1549  0.5152  0.5066  11.00000  0.05    0.12
Q23   1   0.0602  0.0744  0.7619  11.00000  0.05    0.12
Q24   1   0.5125  0.6447  1.2096  11.00000  0.05    0.12
Q25   1   0.2756  0.2880  0.8288  11.00000  0.05    0.12
;

loop_
_symmetry_equiv_pos_site_id
_space_group_symop_operation_xyz
1 +X,+Y,+Z
2 -X,1/2+Y,-Z

loop_
_atom_site_label
_atom_site_type_symbol
_atom_site_fract_x
_atom_site_fract_y
_atom_site_fract_z
_atom_site_U_iso_or_equiv
_atom_site_adp_type
_atom_site_occupancy
_atom_site_site_symmetry_multiplicity
_atom_site_calc_flag
_atom_site_refinement_flags
_atom_site_disorder_assembly
_atom_site_disorder_group
As1 As 0.21550(3) 0.64034(9) 0.80051(3) 0.04937(13) Uani 1 2 d . . .
O19 O 0.4846(3) 0.3208(6) 1.3688(3) 0.0727(9) Uani 1 2 d . . .
C1 C 0.0625(4) 0.5762(6) 0.8149(3) 0.0499(10) Uani 1 2 d . . .
C2 C 0.4612(3) 0.1558(11) 1.1868(3) 0.0530(8) Uani 1 2 d . . .
C3 C 0.3073(3) 0.3838(6) 0.8824(3) 0.0436(8) Uani 1 2 d . . .
C4 C 0.1296(4) 0.4203(9) 0.4572(4) 0.0707(13) Uani 1 2 d . . .
C5 C 0.1909(4) 0.4842(7) 0.6594(4) 0.0504(9) Uani 1 2 d . . .
C6 C 0.3579(3) 0.3644(6) 1.0101(3) 0.0428(8) Uani 1 2 d . . .
C7 C 0.2561(4) 0.2876(7) 0.6853(3) 0.0497(9) Uani 1 2 d . . .
C8 C 0.4167(3) 0.1745(9) 1.0675(3) 0.0518(11) Uani 1 2 d . . .
C9 C 0.1274(4) 0.5510(8) 0.5444(4) 0.0606(11) Uani 1 2 d . . .
C10 C 0.2572(4) 0.1604(12) 0.5951(3) 0.0610(10) Uani 1 2 d . . .
C11 C 0.4467(4) 0.3239(7) 1.2513(3) 0.0508(9) Uani 1 2 d . . .
C12 C 0.3470(4) 0.5341(6) 1.0780(4) 0.0536(9) Uani 1 2 d . . .
C13 C 0.3181(3) 0.2379(7) 0.8081(3) 0.0477(9) Uani 1 2 d . . .
C14 C 0.3902(4) 0.5151(7) 1.1965(4) 0.0576(10) Uani 1 2 d . . .
C15 C 0.0026(4) 0.3781(8) 0.7824(4) 0.0660(11) Uani 1 2 d . . .
C16 C 0.5308(6) 0.1227(17) 1.4273(4) 0.0999(19) Uani 1 2 d . . .
C17 C 0.0165(4) 0.7325(8) 0.8633(4) 0.0691(13) Uani 1 2 d . . .
C18 C -0.0914(5) 0.6907(12) 0.8770(5) 0.088(2) Uani 1 2 d . . .
C20 C -0.1037(4) 0.3380(10) 0.7965(5) 0.0832(15) Uani 1 2 d . . .
C21 C -0.1497(5) 0.4923(12) 0.8435(6) 0.0874(18) Uani 1 2 d . . .
C22 C 0.1930(4) 0.2273(9) 0.4818(4) 0.0733(14) Uani 1 2 d . . .
H2 H 0.5011 0.02897 1.22319 0.0636 Uiso 1 2 calc R . .
H4 H 0.08748 0.46355 0.38064 0.0848 Uiso 1 2 calc R . .
H8 H 0.42604 0.05859 1.02485 0.0622 Uiso 1 2 calc R . .
H9 H 0.08437 0.68172 0.52702 0.0727 Uiso 1 2 calc R . .
H10 H 0.30105 0.03065 0.61104 0.0732 Uiso 1 2 calc R . .
H12 H 0.30977 0.66339 1.04255 0.0643 Uiso 1 2 calc R . .
H13 H 0.36337 0.11077 0.83413 0.0572 Uiso 1 2 calc R . .
H14 H 0.38146 0.63052 1.23973 0.0691 Uiso 1 2 calc R . .
H15 H 0.03388 0.27081 0.75087 0.0792 Uiso 1 2 calc R . .
H16A H 0.55401 0.14236 1.50848 0.1199 Uiso 1 2 calc R . .
H16B H 0.469 0.01216 1.39823 0.1199 Uiso 1 2 calc R . .
H16C H 0.60077 0.0789 1.41483 0.1199 Uiso 1 2 calc R . .
H17 H 0.05657 0.86522 0.88688 0.0830 Uiso 1 2 calc R . .
H18 H -0.12353 0.79675 0.90849 0.1062 Uiso 1 2 calc R . .
H20 H -0.14346 0.20486 0.77366 0.0998 Uiso 1 2 calc R . .
H21 H -0.22063 0.46432 0.85325 0.1049 Uiso 1 2 calc R . .
H22 H 0.19288 0.14073 0.42179 0.0880 Uiso 1 2 calc R . .

loop_
_atom_site_aniso_label
_atom_site_aniso_U_11
_atom_site_aniso_U_22
_atom_site_aniso_U_33
_atom_site_aniso_U_12
_atom_site_aniso_U_13
_atom_site_aniso_U_23
As1 0.0580(2) 0.03780(19) 0.0574(2) -0.0003(2) 0.02918(16) 0.0003(3)
O19 0.098(2) 0.070(2) 0.0528(17) 0.0107(18) 0.0347(17) 0.0043(15)
C1 0.054(2) 0.055(3) 0.0421(19) 0.0168(17) 0.0212(17) 0.0109(15)
C2 0.0574(18) 0.048(2) 0.061(2) 0.010(3) 0.0317(17) 0.008(3)
C3 0.0407(18) 0.040(2) 0.054(2) -0.0056(15) 0.0235(17) -0.0027(16)
C4 0.069(3) 0.084(4) 0.056(3) 0.003(3) 0.023(2) -0.001(2)
C5 0.053(2) 0.047(2) 0.059(2) -0.0030(17) 0.0303(19) 0.0006(18)
C6 0.0360(17) 0.043(2) 0.054(2) -0.0033(15) 0.0229(16) -0.0012(17)
C7 0.051(2) 0.046(2) 0.057(2) -0.0056(17) 0.0272(19) -0.0057(17)
C8 0.0540(18) 0.050(3) 0.058(2) 0.006(2) 0.0297(17) -0.001(2)
C9 0.066(2) 0.062(3) 0.055(2) 0.004(2) 0.027(2) 0.0050(19)
C10 0.066(2) 0.056(3) 0.062(2) 0.001(3) 0.0279(19) -0.009(3)
C11 0.047(2) 0.056(3) 0.051(2) -0.0022(18) 0.0226(18) -0.0012(18)
C12 0.059(2) 0.041(2) 0.057(2) 0.0045(18) 0.020(2) -0.0034(18)
C13 0.0439(19) 0.044(2) 0.057(2) 0.0002(15) 0.0231(18) -0.0011(17)
C14 0.068(3) 0.052(2) 0.055(2) 0.004(2) 0.028(2) -0.0082(19)
C15 0.062(3) 0.060(3) 0.087(3) -0.000(2) 0.043(2) -0.001(2)
C16 0.152(5) 0.088(4) 0.064(3) 0.028(5) 0.050(3) 0.023(4)
C17 0.075(3) 0.068(3) 0.069(3) 0.020(2) 0.034(3) 0.002(2)
C18 0.088(4) 0.108(7) 0.090(4) 0.046(4) 0.057(3) 0.013(3)
C20 0.061(3) 0.088(4) 0.110(4) 0.000(3) 0.045(3) 0.013(3)
C21 0.067(3) 0.112(5) 0.104(4) 0.021(3) 0.056(3) 0.031(4)
C22 0.074(3) 0.086(4) 0.060(3) -0.008(3) 0.028(2) -0.023(2)

loop_
_atom_type_symbol
_atom_type_description
_atom_type_scat_dispersion_real
_atom_type_scat_dispersion_imag
_atom_type_scat_source
C C 0.0033 0.0016
;
International Tables for Crystallography
(Vol. C, Tables 4.2.6.8 and 6.1.1.4)
;
H H 0.0000 0.0000
;
International Tables for Crystallography
(Vol. C, Table 6.1.1.4)
;
As As 0.0499 2.0058
;
International Tables for Crystallography
(Vol. C, Tables 4.2.6.8 and 6.1.1.4)
;
O O 0.0106 0.0060
;
International Tables for Crystallography
(Vol. C, Tables 4.2.6.8 and 6.1.1.4)
;

loop_
_geom_angle_atom_site_label_1
_geom_angle_atom_site_label_2
_geom_angle_atom_site_label_3
_geom_angle
_geom_angle_publ_flag
_geom_angle_site_symmetry_1
_geom_angle_site_symmetry_2
_geom_angle_site_symmetry_3
C1 As1 C3 97.63(18) yes . . .
C1 As1 C5 101.59(17) yes . . .
C3 As1 C5 86.00(18) yes . . .
C11 O19 C16 117.8(4) yes . . .
As1 C1 C15 122.6(4) yes . . .
As1 C1 C17 118.1(3) yes . . .
C15 C1 C17 119.2(5) yes . . .
C8 C2 C11 120.3(5) yes . . .
As1 C3 C6 122.0(3) yes . . .
As1 C3 C13 111.0(3) yes . . .
C6 C3 C13 126.9(3) yes . . .
C9 C4 C22 121.0(4) yes . . .
As1 C5 C7 110.6(3) yes . . .
As1 C5 C9 128.9(3) yes . . .
C7 C5 C9 120.3(4) yes . . .
C3 C6 C8 121.7(4) yes . . .
C3 C6 C12 121.2(3) yes . . .
C8 C6 C12 117.2(4) yes . . .
C5 C7 C10 119.0(4) yes . . .
C5 C7 C13 114.7(4) yes . . .
C10 C7 C13 126.2(4) yes . . .
C2 C8 C6 121.3(5) yes . . .
C4 C9 C5 119.1(4) yes . . .
C7 C10 C22 120.0(6) yes . . .
O19 C11 C2 125.1(4) yes . . .
O19 C11 C14 115.5(4) yes . . .
C2 C11 C14 119.4(4) yes . . .
C6 C12 C14 121.6(4) yes . . .
C3 C13 C7 117.3(4) yes . . .
C11 C14 C12 120.2(4) yes . . .
C1 C15 C20 120.7(5) yes . . .
C1 C17 C18 119.7(5) yes . . .
C17 C18 C21 120.0(7) yes . . .
C15 C20 C21 120.3(6) yes . . .
C18 C21 C20 120.1(7) yes . . .
C4 C22 C10 120.6(5) yes . . .
C8 C2 H2 119.850 no . . .
C11 C2 H2 119.843 no . . .
C9 C4 H4 119.521 no . . .
C22 C4 H4 119.516 no . . .
C2 C8 H8 119.347 no . . .
C6 C8 H8 119.349 no . . .
C4 C9 H9 120.456 no . . .
C5 C9 H9 120.452 no . . .
C7 C10 H10 119.989 no . . .
C22 C10 H10 120.003 no . . .
C6 C12 H12 119.181 no . . .
C14 C12 H12 119.189 no . . .
C3 C13 H13 121.360 no . . .
C7 C13 H13 121.355 no . . .
C11 C14 H14 119.903 no . . .
C12 C14 H14 119.911 no . . .
C1 C15 H15 119.630 no . . .
C20 C15 H15 119.630 no . . .
O19 C16 H16A 109.474 no . . .
O19 C16 H16B 109.466 no . . .
O19 C16 H16C 109.466 no . . .
H16A C16 H16B 109.481 no . . .
H16A C16 H16C 109.470 no . . .
H16B C16 H16C 109.470 no . . .
C1 C17 H17 120.140 no . . .
C18 C17 H17 120.163 no . . .
C17 C18 H18 119.977 no . . .
C21 C18 H18 119.981 no . . .
C15 C20 H20 119.878 no . . .
C21 C20 H20 119.867 no . . .
C18 C21 H21 119.954 no . . .
C20 C21 H21 119.958 no . . .
C4 C22 H22 119.724 no . . .
C10 C22 H22 119.722 no . . .

loop_
_geom_bond_atom_site_label_1
_geom_bond_atom_site_label_2
_geom_bond_distance
_geom_bond_publ_flag
_geom_bond_site_symmetry_1
_geom_bond_site_symmetry_2
As1 C1 1.970(5) yes . .
As1 C3 1.956(4) yes . .
As1 C5 1.947(5) yes . .
O19 C11 1.370(5) yes . .
O19 C16 1.413(10) yes . .
C1 C15 1.386(6) yes . .
C1 C17 1.377(7) yes . .
C2 C8 1.389(6) yes . .
C2 C11 1.376(8) yes . .
C3 C6 1.485(6) yes . .
C3 C13 1.349(6) yes . .
C4 C9 1.379(8) yes . .
C4 C22 1.373(8) yes . .
C5 C7 1.402(6) yes . .
C5 C9 1.402(6) yes . .
C6 C8 1.400(6) yes . .
C6 C12 1.394(6) yes . .
C7 C10 1.394(7) yes . .
C7 C13 1.456(6) yes . .
C10 C22 1.385(6) yes . .
C11 C14 1.389(6) yes . .
C12 C14 1.381(6) yes . .
C15 C20 1.389(8) yes . .
C17 C18 1.408(9) yes . .
C18 C21 1.381(10) yes . .
C20 C21 1.357(10) yes . .
C2 H2 0.930 no . .
C4 H4 0.930 no . .
C8 H8 0.930 no . .
C9 H9 0.930 no . .
C10 H10 0.930 no . .
C12 H12 0.930 no . .
C13 H13 0.930 no . .
C14 H14 0.930 no . .
C15 H15 0.930 no . .
C16 H16A 0.960 no . .
C16 H16B 0.960 no . .
C16 H16C 0.960 no . .
C17 H17 0.930 no . .
C18 H18 0.930 no . .
C20 H20 0.930 no . .
C21 H21 0.930 no . .
C22 H22 0.930 no . .

loop_
_geom_contact_atom_site_label_1
_geom_contact_atom_site_label_2
_geom_contact_distance
_geom_contact_publ_flag
_geom_contact_site_symmetry_1
_geom_contact_site_symmetry_2
As1 C12 3.279(6) no . .
C1 C21 2.781(9) no . .
C2 C12 2.759(7) no . .
C2 C16 2.826(7) no . .
C3 C15 3.349(7) no . .
C4 C7 2.781(7) no . .
C5 C15 3.320(8) no . .
C5 C22 2.768(8) no . .
C6 C11 2.811(7) no . .
C8 C13 3.034(7) no . .
C8 C14 2.759(7) no . .
C9 C10 2.787(8) no . .
C15 C18 2.749(10) no . .
C17 C20 2.767(8) no . .
O19 C16 3.260(9) no . 2_658
C3 C8 3.591(7) no . 2_657
C8 C3 3.591(7) no . 2_647
C16 O19 3.260(9) no . 2_648
As1 H9 3.1779 no . .
As1 H12 2.8091 no . .
As1 H15 3.0300 no . .
As1 H17 2.9253 no . .
O19 H2 2.6448 no . .
O19 H14 2.4804 no . .
C1 H12 3.2180 no . .
C1 H18 3.2449 no . .
C1 H20 3.2475 no . .
C2 H14 3.2264 no . .
C2 H16B 2.7991 no . .
C2 H16C 2.7216 no . .
C3 H8 2.6741 no . .
C3 H12 2.6567 no . .
C3 H15 3.0892 no . .
C4 H10 3.2318 no . .
C5 H4 3.2381 no . .
C5 H10 3.2522 no . .
C5 H13 3.2647 no . .
C5 H15 2.9164 no . .
C6 H2 3.2658 no . .
C6 H13 2.7533 no . .
C6 H14 3.2575 no . .
C7 H9 3.2727 no . .
C7 H15 3.1257 no . .
C7 H22 3.2448 no . .
C8 H12 3.2278 no . .
C8 H13 2.7945 no . .
C9 H22 3.2302 no . .
C10 H4 3.2306 no . .
C10 H13 2.7832 no . .
C11 H8 3.2313 no . .
C11 H12 3.2353 no . .
C11 H16A 3.1787 no . .
C11 H16B 2.6103 no . .
C11 H16C 2.6104 no . .
C12 H8 3.2280 no . .
C13 H8 2.7436 no . .
C13 H10 2.7442 no . .
C13 H15 3.1998 no . .
C14 H2 3.2278 no . .
C15 H17 3.2253 no . .
C15 H21 3.2215 no . .
C16 H2 2.5383 no . .
C17 H12 3.3391 no . .
C17 H15 3.2209 no . .
C17 H21 3.2559 no . .
C18 H20 3.2126 no . .
C20 H18 3.2097 no . .
C21 H15 3.2150 no . .
C21 H17 3.2535 no . .
C22 H9 3.2338 no . .
H2 H8 2.3078 no . .
H2 H16A 3.4881 no . .
H2 H16B 2.4206 no . .
H2 H16C 2.2463 no . .
H4 H9 2.3090 no . .
H4 H22 2.2927 no . .
H8 H13 2.2457 no . .
H10 H13 2.6647 no . .
H10 H22 2.3111 no . .
H12 H14 2.2986 no . .
H12 H17 3.1188 no . .
H15 H20 2.3119 no . .
H17 H18 2.3396 no . .
H18 H21 2.3103 no . .
H20 H21 2.2847 no . .
As1 H13 3.3251 no . 1_565
O19 H10 2.8021 no . 2_657
O19 H16A 2.6773 no . 2_658
O19 H16B 3.0196 no . 2_658
C1 H4 3.3704 no . 2_556
C1 H22 3.3120 no . 2_556
C2 H13 3.5795 no . 2_657
C2 H14 3.5086 no . 1_545
C2 H21 2.9708 no . 2_547
C3 H2 3.2480 no . 2_657
C3 H8 3.1164 no . 2_657
C4 H9 3.0462 no . 2_546
C4 H15 3.3415 no . 2_556
C4 H16C 3.1222 no . 2_657
C4 H20 3.4846 no . 2_556
C5 H2 3.3866 no . 2_657
C5 H16C 3.0892 no . 2_657
C6 H8 3.0639 no . 2_657
C6 H13 3.4565 no . 2_657
C6 H18 3.4195 no . 2_547
C7 H2 3.0451 no . 2_657
C7 H16C 3.1063 no . 2_657
C8 H8 3.5225 no . 2_657
C8 H12 3.3546 no . 1_545
C8 H21 3.2055 no . 2_547
C9 H9 3.2469 no . 2_546
C9 H10 3.5043 no . 1_565
C9 H16C 3.1027 no . 2_657
C10 H9 3.4945 no . 1_545
C10 H16C 3.1186 no . 2_657
C11 H10 3.0785 no . 2_657
C11 H13 3.4091 no . 2_657
C11 H18 3.5677 no . 2_547
C11 H21 3.3226 no . 2_547
C12 H8 3.5017 no . 1_565
C12 H8 3.4984 no . 2_657
C12 H13 3.2260 no . 2_657
C12 H18 3.1318 no . 2_547
C12 H21 3.3432 no . 2_557
C13 H2 2.9716 no . 2_657
C13 H8 3.5255 no . 2_657
C14 H2 3.3861 no . 1_565
C14 H10 3.4999 no . 2_657
C14 H13 3.2102 no . 2_657
C14 H18 3.2143 no . 2_547
C14 H20 3.3629 no . 2_557
C14 H21 3.3316 no . 2_557
C15 H4 3.1746 no . 2_546
C15 H17 3.3721 no . 1_545
C15 H22 3.1295 no . 2_556
C16 H10 3.3834 no . 2_657
C16 H16A 3.3321 no . 2_648
C16 H16A 3.5475 no . 2_658
C16 H16B 3.2636 no . 2_658
C17 H4 3.1597 no . 2_556
C17 H20 3.4031 no . 1_565
C17 H22 3.4952 no . 2_556
C18 H17 3.4875 no . 2_547
C18 H20 3.3744 no . 1_565
C18 H22 3.4909 no . 2_556
C20 H4 3.2837 no . 2_546
C20 H14 3.4301 no . 2_547
C20 H17 3.4077 no . 1_545
C20 H22 3.1374 no . 2_556
C21 H12 3.5002 no . 2_547
C21 H14 3.3738 no . 2_547
C21 H17 3.2314 no . 2_547
C21 H22 3.3257 no . 2_556
C22 H9 3.3129 no . 2_546
C22 H16C 3.1361 no . 2_657
H2 C3 3.2480 no . 2_647
H2 C5 3.3866 no . 2_647
H2 C7 3.0451 no . 2_647
H2 C13 2.9716 no . 2_647
H2 C14 3.3861 no . 1_545
H2 H12 3.3482 no . 1_545
H2 H13 3.2848 no . 2_647
H2 H14 2.8911 no . 1_545
H2 H21 3.1297 no . 2_547
H4 C1 3.3704 no . 2_546
H4 C15 3.1746 no . 2_556
H4 C17 3.1597 no . 2_546
H4 C20 3.2837 no . 2_556
H4 H9 3.2733 no . 2_546
H4 H15 2.5401 no . 2_556
H4 H17 3.1698 no . 2_546
H4 H20 2.7615 no . 2_556
H8 C3 3.1164 no . 2_647
H8 C6 3.0639 no . 2_647
H8 C8 3.5225 no . 2_647
H8 C12 3.5017 no . 1_545
H8 C12 3.4984 no . 2_647
H8 C13 3.5255 no . 2_647
H8 H12 2.8570 no . 1_545
H8 H21 3.4800 no . 2_547
H9 C4 3.0462 no . 2_556
H9 C9 3.2469 no . 2_556
H9 C10 3.4945 no . 1_565
H9 C22 3.3129 no . 2_556
H9 H4 3.2733 no . 2_556
H9 H9 3.5854 no . 2_546
H9 H9 3.5854 no . 2_556
H9 H10 3.1968 no . 1_565
H9 H15 3.2629 no . 2_556
H9 H22 3.5934 no . 1_565
H10 O19 2.8021 no . 2_647
H10 C9 3.5043 no . 1_545
H10 C11 3.0785 no . 2_647
H10 C14 3.4999 no . 2_647
H10 C16 3.3834 no . 2_647
H10 H9 3.1968 no . 1_545
H10 H14 3.5447 no . 2_647
H10 H16C 3.0855 no . 2_647
H12 C8 3.3546 no . 1_565
H12 C21 3.5002 no . 2_557
H12 H2 3.3482 no . 1_565
H12 H8 2.8570 no . 1_565
H12 H13 3.5965 no . 2_657
H12 H18 3.4162 no . 2_547
H12 H21 2.7430 no . 2_557
H13 As1 3.3251 no . 1_545
H13 C2 3.5795 no . 2_647
H13 C6 3.4565 no . 2_647
H13 C11 3.4091 no . 2_647
H13 C12 3.2260 no . 2_647
H13 C14 3.2102 no . 2_647
H13 H2 3.2848 no . 2_657
H13 H12 3.5965 no . 2_647
H13 H14 3.5779 no . 2_647
H14 C2 3.5086 no . 1_565
H14 C20 3.4301 no . 2_557
H14 C21 3.3738 no . 2_557
H14 H2 2.8911 no . 1_565
H14 H10 3.5447 no . 2_657
H14 H13 3.5779 no . 2_657
H14 H16A 2.9692 no . 2_658
H14 H16B 2.9820 no . 1_565
H14 H18 3.5389 no . 2_547
H14 H20 2.8409 no . 2_557
H14 H21 2.7273 no . 2_557
H15 C4 3.3415 no . 2_546
H15 H4 2.5401 no . 2_546
H15 H9 3.2629 no . 2_546
H15 H17 2.9790 no . 1_545
H15 H22 3.5267 no . 2_556
H16A O19 2.6773 no . 2_648
H16A C16 3.5475 no . 2_648
H16A C16 3.3321 no . 2_658
H16A H14 2.9692 no . 2_648
H16A H16A 3.3045 no . 2_648
H16A H16A 3.3045 no . 2_658
H16A H16B 2.6295 no . 2_658
H16B O19 3.0196 no . 2_648
H16B C16 3.2636 no . 2_648
H16B H14 2.9820 no . 1_545
H16B H16A 2.6295 no . 2_648
H16B H21 3.3610 no . 2_547
H16B H22 3.5560 no . 1_556
H16C C4 3.1222 no . 2_647
H16C C5 3.0892 no . 2_647
H16C C7 3.1063 no . 2_647
H16C C9 3.1027 no . 2_647
H16C C10 3.1186 no . 2_647
H16C C22 3.1361 no . 2_647
H16C H10 3.0855 no . 2_657
H17 C15 3.3721 no . 1_565
H17 C18 3.4875 no . 2_557
H17 C20 3.4077 no . 1_565
H17 C21 3.2314 no . 2_557
H17 H4 3.1698 no . 2_556
H17 H15 2.9790 no . 1_565
H17 H18 3.5636 no . 2_557
H17 H20 3.0550 no . 1_565
H17 H21 3.1253 no . 2_557
H18 C6 3.4195 no . 2_557
H18 C11 3.5677 no . 2_557
H18 C12 3.1318 no . 2_557
H18 C14 3.2143 no . 2_557
H18 H12 3.4162 no . 2_557
H18 H14 3.5389 no . 2_557
H18 H17 3.5636 no . 2_547
H18 H20 2.9890 no . 1_565
H20 C4 3.4846 no . 2_546
H20 C14 3.3629 no . 2_547
H20 C17 3.4031 no . 1_545
H20 C18 3.3744 no . 1_545
H20 H4 2.7615 no . 2_546
H20 H14 2.8409 no . 2_547
H20 H17 3.0550 no . 1_545
H20 H18 2.9890 no . 1_545
H20 H22 3.5310 no . 2_556
H21 C2 2.9708 no . 2_557
H21 C8 3.2055 no . 2_557
H21 C11 3.3226 no . 2_557
H21 C12 3.3432 no . 2_547
H21 C14 3.3316 no . 2_547
H21 H2 3.1297 no . 2_557
H21 H8 3.4800 no . 2_557
H21 H12 2.7430 no . 2_547
H21 H14 2.7273 no . 2_547
H21 H16B 3.3610 no . 2_557
H21 H17 3.1253 no . 2_547
H22 C1 3.3120 no . 2_546
H22 C15 3.1295 no . 2_546
H22 C17 3.4952 no . 2_546
H22 C18 3.4909 no . 2_546
H22 C20 3.1374 no . 2_546
H22 C21 3.3257 no . 2_546
H22 H9 3.5934 no . 1_545
H22 H15 3.5267 no . 2_546
H22 H16B 3.5560 no . 1_554
H22 H20 3.5310 no . 2_546

loop_
_geom_torsion_atom_site_label_1
_geom_torsion_atom_site_label_2
_geom_torsion_atom_site_label_3
_geom_torsion_atom_site_label_4
_geom_torsion
_geom_torsion_publ_flag
_geom_torsion_site_symmetry_1
_geom_torsion_site_symmetry_2
_geom_torsion_site_symmetry_3
_geom_torsion_site_symmetry_4
C1 As1 C3 C6 -75.0(3) no . . . .
C1 As1 C3 C13 106.0(3) no . . . .
C3 As1 C1 C15 -52.3(3) no . . . .
C3 As1 C1 C17 125.2(3) no . . . .
C1 As1 C5 C7 -102.0(3) no . . . .
C1 As1 C5 C9 83.0(4) no . . . .
C5 As1 C1 C15 35.1(3) no . . . .
C5 As1 C1 C17 -147.4(2) no . . . .
C3 As1 C5 C7 -5.0(3) no . . . .
C3 As1 C5 C9 180.0(4) no . . . .
C5 As1 C3 C6 -176.1(3) no . . . .
C5 As1 C3 C13 4.8(3) no . . . .
C16 O19 C11 C2 -7.0(7) no . . . .
C16 O19 C11 C14 173.4(4) no . . . .
As1 C1 C15 C20 178.5(2) no . . . .
As1 C1 C17 C18 -178.8(2) no . . . .
C15 C1 C17 C18 -1.2(6) no . . . .
C17 C1 C15 C20 1.0(6) no . . . .
C8 C2 C11 O19 178.5(4) no . . . .
C8 C2 C11 C14 -1.9(6) no . . . .
C11 C2 C8 C6 1.0(6) no . . . .
As1 C3 C6 C8 175.8(2) no . . . .
As1 C3 C6 C12 -3.2(5) no . . . .
As1 C3 C13 C7 -3.7(4) no . . . .
C6 C3 C13 C7 177.4(3) no . . . .
C13 C3 C6 C8 -5.3(6) no . . . .
C13 C3 C6 C12 175.7(4) no . . . .
C9 C4 C22 C10 -0.5(8) no . . . .
C22 C4 C9 C5 -0.2(8) no . . . .
As1 C5 C7 C10 -175.2(3) no . . . .
As1 C5 C7 C13 4.4(5) no . . . .
As1 C5 C9 C4 174.9(3) no . . . .
C7 C5 C9 C4 0.3(7) no . . . .
C9 C5 C7 C10 0.2(6) no . . . .
C9 C5 C7 C13 179.8(4) no . . . .
C3 C6 C8 C2 -178.5(3) no . . . .
C3 C6 C12 C14 177.9(3) no . . . .
C8 C6 C12 C14 -1.2(6) no . . . .
C12 C6 C8 C2 0.5(6) no . . . .
C5 C7 C10 C22 -0.9(7) no . . . .
C5 C7 C13 C3 -0.5(6) no . . . .
C10 C7 C13 C3 179.1(4) no . . . .
C13 C7 C10 C22 179.5(4) no . . . .
C7 C10 C22 C4 1.1(8) no . . . .
O19 C11 C14 C12 -179.1(4) no . . . .
C2 C11 C14 C12 1.2(7) no . . . .
C6 C12 C14 C11 0.3(7) no . . . .
C1 C15 C20 C21 -0.6(7) no . . . .
C1 C17 C18 C21 1.0(7) no . . . .
C17 C18 C21 C20 -0.6(8) no . . . .
C15 C20 C21 C18 0.4(8) no . . . .
